data_7239015
loop_
_publ_author_name
'Shukla, Gaurav'
'Verma, Girijesh Kumar'
'Nagaraju, Anugula'
'Verma, Rajiv Kumar'
'Raghuvanshi, Keshav'
'Singh, Maya Shankar'

_publ_section_title
;
 DMAP mediated one-pot domino thienannulation: a versatile, regioselective
 and green mechanochemical route to naphtho[2,3-b]thiophenes
;
_journal_issue 33
_journal_name_full 'RSC Advances'
_journal_page_first 13811
_journal_paper_doi 10.1039/c3ra41100a
_journal_volume 3
_journal_year 2013
_chemical_formula_sum 'C18 H10 O3 S3'
_chemical_formula_weight 370.46
_chemical_melting_point 215
_chemical_name_common naphtho[b]thiophene
_space_group_IT_number 2
_space_group_name_Hall '-P 1'
_space_group_name_H-M_alt 'P -1'
_symmetry_cell_setting triclinic
_symmetry_space_group_name_H-M 'P -1'
_atom_sites_solution_hydrogens geom
_atom_sites_solution_primary direct
_atom_sites_solution_secondary difmap
_audit_creation_method SHELXL-97
_cell_angle_alpha 97.900(5)
_cell_angle_beta 92.639(5)
_cell_angle_gamma 113.007(5)
_cell_formula_units_Z 2
_cell_length_a 8.245(5)
_cell_length_b 8.504(5)
_cell_length_c 12.515(5)
_cell_measurement_temperature 293(2)
_cell_volume 795.2(7)
_computing_structure_refinement 'SHELXL-97 (Sheldrick, 2008)'
_diffrn_ambient_temperature 293(2)
_diffrn_measured_fraction_theta_full 0.997
_diffrn_measured_fraction_theta_max 0.853
_diffrn_radiation_monochromator graphite
_diffrn_radiation_source 'fine-focus sealed tube'
_diffrn_radiation_type MoK\a
_diffrn_radiation_wavelength 0.71073
_diffrn_reflns_av_R_equivalents 0.0167
_diffrn_reflns_av_sigmaI/netI 0.0335
_diffrn_reflns_limit_h_max 10
_diffrn_reflns_limit_h_min -10
_diffrn_reflns_limit_k_max 11
_diffrn_reflns_limit_k_min -10
_diffrn_reflns_limit_l_max 11
_diffrn_reflns_limit_l_min -16
_diffrn_reflns_number 5744
_diffrn_reflns_theta_full 25.00
_diffrn_reflns_theta_max 28.95
_diffrn_reflns_theta_min 3.28
_exptl_absorpt_coefficient_mu 0.480
_exptl_crystal_density_diffrn 1.547
_exptl_crystal_density_method 'not measured'
_exptl_crystal_F_000 324
_exptl_crystal_size_max 0.4
_exptl_crystal_size_mid 0.3
_exptl_crystal_size_min 0.2
_refine_diff_density_max 0.370
_refine_diff_density_min -0.388
_refine_diff_density_rms 0.068
_refine_ls_extinction_method none
_refine_ls_goodness_of_fit_ref 1.045
_refine_ls_hydrogen_treatment mixed
_refine_ls_matrix_type full
_refine_ls_number_parameters 265
_refine_ls_number_reflns 3594
_refine_ls_number_restraints 0
_refine_ls_restrained_S_all 1.045
_refine_ls_R_factor_all 0.0597
_refine_ls_R_factor_gt 0.0439
_refine_ls_shift/su_max 0.000
_refine_ls_shift/su_mean 0.000
_refine_ls_structure_factor_coef Fsqd
_refine_ls_weighting_details 'calc w=1/[\s^2^(Fo^2^)+(0.0664P)^2^+0.2506P] where P=(Fo^2^+2Fc^2^)/3'
_refine_ls_weighting_scheme calc
_refine_ls_wR_factor_gt 0.1173
_refine_ls_wR_factor_ref 0.1285
_reflns_number_gt 2775
_reflns_number_total 3594
_reflns_threshold_expression >2\s(I)
_cod_data_source_file c3ra41100a.txt
_cod_data_source_block thiophene-1
_cod_original_sg_symbol_H-M P-1
_cod_database_code 7239015

loop_
_symmetry_equiv_pos_as_xyz
'x, y, z'
'-x, -y, -z'

loop_
_atom_site_label
_atom_site_type_symbol
_atom_site_fract_x
_atom_site_fract_y
_atom_site_fract_z
_atom_site_U_iso_or_equiv
_atom_site_adp_type
_atom_site_occupancy
_atom_site_symmetry_multiplicity
_atom_site_calc_flag
_atom_site_refinement_flags
S001 S -0.05748(8) -0.37363(8) 0.88350(5) 0.04367(18) Uani 1 1 d .
S2 S -0.10671(9) -0.50221(8) 0.64019(5) 0.04710(19) Uani 1 1 d .
S3 S 0.31590(10) 0.06792(10) 0.49878(6) 0.0568(2) Uani 1 1 d .
O2 O 0.4597(3) 0.1350(3) 0.82897(15) 0.0645(6) Uani 1 1 d .
C005 C 0.1360(4) -0.1061(3) 1.05357(19) 0.0447(6) Uani 1 1 d .
O1 O 0.2616(3) -0.2461(2) 0.59304(15) 0.0568(5) Uani 1 1 d .
C007 C 0.3900(3) 0.1515(3) 1.00946(19) 0.0444(6) Uani 1 1 d .
O3 O 0.0429(3) -0.1856(3) 1.11818(15) 0.0651(6) Uani 1 1 d .
C009 C 0.1536(4) 0.1354(4) 0.6608(2) 0.0445(6) Uani 1 1 d .
H009 H 0.0943 0.1282 0.7225 0.081(13) Uani 1 1 calc R
C010 C 0.1999(3) -0.0920(3) 0.85937(17) 0.0373(5) Uani 1 1 d .
C011 C 0.0012(3) -0.3475(3) 0.75464(18) 0.0372(5) Uani 1 1 d .
C012 C 0.2850(4) 0.0658(3) 1.08655(19) 0.0449(6) Uani 1 1 d .
C013 C 0.2146(3) -0.1447(3) 0.64886(17) 0.0388(5) Uani 1 1 d .
C014 C 0.5287(4) 0.3114(4) 1.0426(2) 0.0560(7) Uani 1 1 d .
H014 H 0.5972 0.3691 0.9918 0.067 Uiso 1 1 calc R
C015 C 0.2199(3) 0.0127(3) 0.61386(17) 0.0372(5) Uani 1 1 d .
C016 C 0.1048(3) -0.1748(3) 0.93771(18) 0.0394(5) Uani 1 1 d .
C017 C 0.3260(4) 0.1419(4) 1.1957(2) 0.0580(7) Uani 1 1 d .
H017 H 0.2591 0.0853 1.2474 0.070 Uiso 1 1 calc R
C018 C 0.3570(3) 0.0715(3) 0.89263(19) 0.0421(5) Uani 1 1 d .
C019 C -0.2782(5) -0.6621(4) 0.6957(3) 0.0636(9) Uani 1 1 d .
H01A H -0.3467 -0.7568 0.6390 0.16(2) Uani 1 1 calc R
H01B H -0.3537 -0.6118 0.7284 0.116(17) Uani 1 1 calc R
H01C H -0.2265 -0.7038 0.7497 0.114(17) Uani 1 1 calc R
C020 C 0.5657(5) 0.3859(5) 1.1518(3) 0.0689(9) Uani 1 1 d .
H020 H 0.6585 0.4938 1.1739 0.082(11) Uani 1 1 calc R
C021 C 0.1408(3) -0.1903(3) 0.75306(17) 0.0366(5) Uani 1 1 d .
C022 C 0.1927(5) 0.2696(5) 0.5981(3) 0.0652(9) Uani 1 1 d .
H022 H 0.1626 0.3639 0.6155 0.080(11) Uani 1 1 calc R
C023 C 0.4653(5) 0.3005(5) 1.2272(3) 0.0682(9) Uani 1 1 d .
H023 H 0.4919 0.3504 1.3002 0.094(12) Uani 1 1 calc R
C024 C 0.2776(5) 0.2489(5) 0.5107(3) 0.0653(8) Uani 1 1 d .
H024 H 0.3112 0.3268 0.4624 0.116(15) Uani 1 1 calc R

loop_
_atom_site_aniso_label
_atom_site_aniso_U_11
_atom_site_aniso_U_22
_atom_site_aniso_U_33
_atom_site_aniso_U_23
_atom_site_aniso_U_13
_atom_site_aniso_U_12
S001 0.0515(4) 0.0426(3) 0.0382(3) 0.0164(2) 0.0179(3) 0.0157(3)
S2 0.0547(4) 0.0410(3) 0.0392(3) 0.0066(2) 0.0091(3) 0.0120(3)
S3 0.0675(5) 0.0692(5) 0.0426(4) 0.0247(3) 0.0216(3) 0.0302(4)
O2 0.0562(11) 0.0717(13) 0.0411(10) 0.0123(9) 0.0127(9) -0.0020(10)
C005 0.0610(15) 0.0514(14) 0.0336(12) 0.0145(10) 0.0157(11) 0.0319(12)
O1 0.0793(13) 0.0510(11) 0.0451(10) 0.0103(8) 0.0311(10) 0.0281(10)
C007 0.0513(14) 0.0476(14) 0.0376(12) 0.0069(10) 0.0021(11) 0.0236(11)
O3 0.0911(15) 0.0707(13) 0.0373(9) 0.0200(9) 0.0301(10) 0.0305(11)
C009 0.0462(14) 0.0525(15) 0.0369(12) 0.0120(11) 0.0114(10) 0.0197(12)
H009 0.039(19) 0.022(16) 0.17(4) -0.03(2) -0.04(2) 0.016(15)
C010 0.0434(12) 0.0418(12) 0.0303(10) 0.0100(9) 0.0116(9) 0.0186(10)
C011 0.0427(12) 0.0389(11) 0.0335(11) 0.0101(9) 0.0126(9) 0.0179(10)
C012 0.0592(15) 0.0539(14) 0.0316(11) 0.0075(10) 0.0050(10) 0.0332(12)
C013 0.0396(12) 0.0430(12) 0.0296(10) 0.0078(9) 0.0110(9) 0.0107(10)
C014 0.0586(16) 0.0539(16) 0.0506(15) 0.0030(12) 0.0003(13) 0.0198(13)
C015 0.0345(11) 0.0465(12) 0.0270(10) 0.0078(9) 0.0074(9) 0.0113(9)
C016 0.0495(13) 0.0426(12) 0.0320(11) 0.0122(9) 0.0142(10) 0.0217(10)
C017 0.078(2) 0.0701(19) 0.0358(13) 0.0046(12) 0.0059(13) 0.0412(17)
C018 0.0472(13) 0.0455(13) 0.0343(11) 0.0115(10) 0.0090(10) 0.0173(11)
C019 0.062(2) 0.0462(17) 0.066(2) 0.0112(15) 0.0141(17) 0.0027(14)
H01A 0.29(7) 0.02(2) 0.09(3) -0.01(2) 0.06(4) 0.00(3)
H01B 0.09(3) 0.14(4) 0.07(3) 0.04(3) 0.04(2) -0.01(3)
H01C 0.07(3) 0.03(2) 0.20(5) -0.01(3) -0.02(3) -0.018(18)
C020 0.074(2) 0.064(2) 0.0586(19) -0.0130(16) -0.0137(17) 0.0261(17)
H020 0.10(3) 0.07(3) 0.06(2) -0.015(19) -0.01(2) 0.02(2)
C021 0.0407(12) 0.0399(11) 0.0307(10) 0.0087(9) 0.0105(9) 0.0159(9)
C022 0.073(2) 0.067(2) 0.071(2) 0.0170(17) 0.0079(16) 0.0430(18)
H022 0.08(3) 0.08(3) 0.07(2) 0.05(2) 0.025(19) 0.00(2)
C023 0.086(2) 0.078(2) 0.0411(16) -0.0100(15) -0.0090(16) 0.042(2)
H023 0.08(3) 0.05(2) 0.11(3) 0.00(2) -0.02(2) -0.016(19)
C024 0.080(2) 0.072(2) 0.0588(18) 0.0357(16) 0.0165(16) 0.0360(18)
H024 0.16(4) 0.10(3) 0.10(3) 0.02(3) 0.03(3) 0.07(3)

loop_
_atom_type_symbol
_atom_type_description
_atom_type_scat_dispersion_real
_atom_type_scat_dispersion_imag
_atom_type_scat_source
C C 0.0033 0.0016 'International Tables Vol C Tables 4.2.6.8 and 6.1.1.4'
H H 0.0000 0.0000 'International Tables Vol C Tables 4.2.6.8 and 6.1.1.4'
O O 0.0106 0.0060 'International Tables Vol C Tables 4.2.6.8 and 6.1.1.4'
S S 0.1246 0.1234 'International Tables Vol C Tables 4.2.6.8 and 6.1.1.4'

loop_
_geom_angle_atom_site_label_1
_geom_angle_atom_site_label_2
_geom_angle_atom_site_label_3
_geom_angle
C016 S001 C011 91.34(11)
C011 S2 C019 102.00(15)
C024 S3 C015 92.17(14)
O3 C005 C016 121.5(3)
O3 C005 C012 123.0(2)
C016 C005 C012 115.5(2)
C014 C007 C012 119.7(2)
C014 C007 C018 119.0(2)
C012 C007 C018 121.2(2)
C022 C009 C015 109.0(2)
C022 C009 H009 125.5
C015 C009 H009 125.5
C016 C010 C021 113.0(2)
C016 C010 C018 119.3(2)
C021 C010 C018 127.3(2)
C021 C011 S001 112.56(17)
C021 C011 S2 124.46(17)
S001 C011 S2 122.98(13)
C017 C012 C007 119.3(3)
C017 C012 C005 119.7(3)
C007 C012 C005 121.0(2)
O1 C013 C015 121.7(2)
O1 C013 C021 118.7(2)
C015 C013 C021 119.50(19)
C007 C014 C020 120.0(3)
C007 C014 H014 120.0
C020 C014 H014 120.0
C009 C015 C013 129.8(2)
C009 C015 S3 111.62(18)
C013 C015 S3 118.55(16)
C010 C016 C005 125.3(2)
C010 C016 S001 112.01(17)
C005 C016 S001 122.73(18)
C023 C017 C012 120.1(3)
C023 C017 H017 119.9
C012 C017 H017 119.9
O2 C018 C010 121.6(2)
O2 C018 C007 121.0(2)
C010 C018 C007 117.2(2)
S2 C019 H01A 109.5
S2 C019 H01B 109.5
H01A C019 H01B 109.5
S2 C019 H01C 109.5
H01A C019 H01C 109.5
H01B C019 H01C 109.5
C023 C020 C014 120.2(3)
C023 C020 H020 119.9
C014 C020 H020 119.9
C011 C021 C010 111.10(19)
C011 C021 C013 120.8(2)
C010 C021 C013 128.1(2)
C024 C022 C009 114.2(3)
C024 C022 H022 122.9
C009 C022 H022 122.9
C020 C023 C017 120.7(3)
C020 C023 H023 119.7
C017 C023 H023 119.7
C022 C024 S3 112.9(2)
C022 C024 H024 123.5
S3 C024 H024 123.5

loop_
_geom_bond_atom_site_label_1
_geom_bond_atom_site_label_2
_geom_bond_distance
S001 C016 1.715(3)
S001 C011 1.723(2)
S2 C011 1.739(2)
S2 C019 1.783(3)
S3 C024 1.677(3)
S3 C015 1.709(2)
O2 C018 1.211(3)
C005 O3 1.226(3)
C005 C016 1.458(3)
C005 C012 1.483(4)
O1 C013 1.226(3)
C007 C014 1.384(4)
C007 C012 1.410(4)
C007 C018 1.490(3)
C009 C022 1.416(4)
C009 C015 1.428(4)
C009 H009 0.9300
C010 C016 1.379(3)
C010 C021 1.422(3)
C010 C018 1.472(3)
C011 C021 1.385(3)
C012 C017 1.394(4)
C013 C015 1.450(3)
C013 C021 1.500(3)
C014 C020 1.391(4)
C014 H014 0.9300
C017 C023 1.377(5)
C017 H017 0.9300
C019 H01A 0.9600
C019 H01B 0.9600
C019 H01C 0.9600
C020 C023 1.376(5)
C020 H020 0.9300
C022 C024 1.353(5)
C022 H022 0.9300
C023 H023 0.9300
C024 H024 0.9300

loop_
_geom_torsion_atom_site_label_1
_geom_torsion_atom_site_label_2
_geom_torsion_atom_site_label_3
_geom_torsion_atom_site_label_4
_geom_torsion
C016 S001 C011 C021 -0.27(18)
C016 S001 C011 S2 -179.58(16)
C019 S2 C011 C021 -176.2(2)
C019 S2 C011 S001 3.0(2)
C014 C007 C012 C017 -1.8(4)
C018 C007 C012 C017 177.0(2)
C014 C007 C012 C005 -179.7(2)
C018 C007 C012 C005 -1.0(4)
O3 C005 C012 C017 1.3(4)
C016 C005 C012 C017 -179.6(2)
O3 C005 C012 C007 179.2(2)
C016 C005 C012 C007 -1.7(3)
C012 C007 C014 C020 0.9(4)
C018 C007 C014 C020 -177.9(3)
C022 C009 C015 C013 179.2(3)
C022 C009 C015 S3 -1.6(3)
O1 C013 C015 C009 172.3(3)
C021 C013 C015 C009 -4.4(4)
O1 C013 C015 S3 -6.9(3)
C021 C013 C015 S3 176.41(16)
C024 S3 C015 C009 1.3(2)
C024 S3 C015 C013 -179.3(2)
C021 C010 C016 C005 179.6(2)
C018 C010 C016 C005 6.2(4)
C021 C010 C016 S001 0.1(3)
C018 C010 C016 S001 -173.27(17)
O3 C005 C016 C010 178.1(2)
C012 C005 C016 C010 -1.0(3)
O3 C005 C016 S001 -2.5(4)
C012 C005 C016 S001 178.39(17)
C011 S001 C016 C010 0.08(18)
C011 S001 C016 C005 -179.4(2)
C007 C012 C017 C023 1.3(4)
C005 C012 C017 C023 179.3(3)
C016 C010 C018 O2 168.6(2)
C021 C010 C018 O2 -3.8(4)
C016 C010 C018 C007 -8.4(3)
C021 C010 C018 C007 179.3(2)
C014 C007 C018 O2 7.7(4)
C012 C007 C018 O2 -171.0(2)
C014 C007 C018 C010 -175.3(2)
C012 C007 C018 C010 5.9(3)
C007 C014 C020 C023 0.4(5)
S001 C011 C021 C010 0.4(3)
S2 C011 C021 C010 179.68(17)
S001 C011 C021 C013 178.50(17)
S2 C011 C021 C013 -2.2(3)
C016 C010 C021 C011 -0.3(3)
C018 C010 C021 C011 172.4(2)
C016 C010 C021 C013 -178.3(2)
C018 C010 C021 C013 -5.5(4)
O1 C013 C021 C011 -53.5(3)
C015 C013 C021 C011 123.3(2)
O1 C013 C021 C010 124.3(3)
C015 C013 C021 C010 -59.0(3)
C015 C009 C022 C024 1.1(4)
C014 C020 C023 C017 -0.9(5)
C012 C017 C023 C020 0.0(5)
C009 C022 C024 S3 -0.1(4)
C015 S3 C024 C022 -0.7(3)
